data_7035336
loop_
_publ_author_name
'Recatal\'a, David'
'Llusar, Rosa'
'Barlow, Adam'
'Wang, Genmiao'
'Samoc, Marek'
'Humphrey, Mark G.'
'Guschin, Artem L.'

_publ_section_title
;
 Synthesis and optical power limiting properties of heteroleptic Mo3S7
 clusters.
;
_journal_issue 29
_journal_name_full 'Dalton transactions (Cambridge, England : 2003)'
_journal_page_first 13163
_journal_page_last 13172
_journal_paper_doi 10.1039/c5dt01244a
_journal_volume 44
_journal_year 2015
_chemical_formula_moiety 'C10 H8 Br4 Mo3 N2 S7, Br, 0.5(C16 H35 N), 0.5(C H2 Cl2), 0.5(C16 N), 0.5(C7 H8)'
_chemical_formula_sum 'C30 H30.5 Br5 Cl Mo3 N3 S7'
_chemical_formula_weight 1380.31
_chemical_name_systematic (Bu4N)[Mo3S7Br4(bpy).Br]
_space_group_crystal_system monoclinic
_space_group_IT_number 4
_space_group_name_Hall 'P 2yb'
_space_group_name_H-M_alt 'P 1 21 1'
_symmetry_space_group_name_Hall 'P 2yb'
_symmetry_space_group_name_H-M 'P 1 21 1'
_atom_sites_solution_hydrogens geom
_atom_sites_solution_primary iterative
_audit_creation_date 2015-01-26
_audit_creation_method
;
Olex2 1.2
(compiled 2015.01.26 svn.r3150 for OlexSys, GUI svn.r4998)
;
_audit_update_record
;
2015-05-11 deposited with the CCDC.
2015-06-05 downloaded from the CCDC.
;
_cell_angle_alpha 90
_cell_angle_beta 108.499(2)
_cell_angle_gamma 90
_cell_formula_units_Z 4
_cell_length_a 11.19024(19)
_cell_length_b 32.5907(6)
_cell_length_c 14.5892(3)
_cell_measurement_reflns_used 24330
_cell_measurement_temperature 199.95(10)
_cell_measurement_theta_max 29.0120
_cell_measurement_theta_min 3.0230
_cell_volume 5045.73(17)
_computing_cell_refinement
;
CrysAlisPro, Agilent Technologies,
Version 1.171.36.24 (release 03-12-2012 CrysAlis171 .NET)
(compiled Dec  3 2012,18:21:49)
;
_computing_data_collection
;
CrysAlisPro, Agilent Technologies,
Version 1.171.36.24 (release 03-12-2012 CrysAlis171 .NET)
(compiled Dec  3 2012,18:21:49)
;
_computing_data_reduction
;
CrysAlisPro, Agilent Technologies,
Version 1.171.36.24 (release 03-12-2012 CrysAlis171 .NET)
(compiled Dec  3 2012,18:21:49)
;
_computing_molecular_graphics 'Olex2 (Dolomanov et al., 2009)'
_computing_publication_material 'Olex2 (Dolomanov et al., 2009)'
_computing_structure_refinement 'ShelXL (Sheldrick, 2008)'
_computing_structure_solution
;
Superflip (Palatinus & Chapuis, 2007;Palatinus & van der Lee, 2008;
Palatinus et al., 2012)
;
_diffrn_ambient_temperature 199.95(10)
_diffrn_detector_area_resol_mean 10.4051
_diffrn_measured_fraction_theta_full 0.998
_diffrn_measured_fraction_theta_max 0.998
_diffrn_measurement_details
;
  1 omega    5.00   31.00   1.0000   28.0000
omega____ theta____ kappa____ phi______ frames
    -      -11.1253  -99.0000   60.0000 26

  2 omega  -89.00  -63.00   1.0000   28.0000
omega____ theta____ kappa____ phi______ frames
    -      -11.1253  178.0000   30.0000 26

  3 omega   73.00   99.00   1.0000   28.0000
omega____ theta____ kappa____ phi______ frames
    -       12.2191 -178.0000   30.0000 26

  4 omega  -48.00   30.00   1.0000   28.0000
omega____ theta____ kappa____ phi______ frames
    -       12.2191  -57.0000 -150.0000 78

  5 omega  -66.00   37.00   1.0000   28.0000
omega____ theta____ kappa____ phi______ frames
    -       12.2191  -77.0000  -30.0000 103

  6 omega  -64.00    4.00   1.0000   28.0000
omega____ theta____ kappa____ phi______ frames
    -       12.2191  -37.0000    0.0000 68

  7 omega  -14.00   88.00   1.0000   28.0000
omega____ theta____ kappa____ phi______ frames
    -       12.2191   37.0000    0.0000 102
;
_diffrn_measurement_device_type 'SuperNova, Dual, Cu at zero, Atlas'
_diffrn_measurement_method '\w scans'
_diffrn_orient_matrix_UB_11 -0.0194495000
_diffrn_orient_matrix_UB_12 0.0050634000
_diffrn_orient_matrix_UB_13 -0.0498406000
_diffrn_orient_matrix_UB_21 0.0131179000
_diffrn_orient_matrix_UB_22 -0.0203458000
_diffrn_orient_matrix_UB_23 -0.0111947000
_diffrn_orient_matrix_UB_31 -0.0625963000
_diffrn_orient_matrix_UB_32 -0.0058389000
_diffrn_orient_matrix_UB_33 -0.0042213000
_diffrn_radiation_monochromator mirror
_diffrn_radiation_type MoK\a
_diffrn_radiation_wavelength 0.71073
_diffrn_reflns_av_R_equivalents 0.0338
_diffrn_reflns_av_unetI/netI 0.0409
_diffrn_reflns_Laue_measured_fraction_full 0.998
_diffrn_reflns_Laue_measured_fraction_max 0.998
_diffrn_reflns_limit_h_max 13
_diffrn_reflns_limit_h_min -13
_diffrn_reflns_limit_k_max 38
_diffrn_reflns_limit_k_min -38
_diffrn_reflns_limit_l_max 17
_diffrn_reflns_limit_l_min -17
_diffrn_reflns_number 48304
_diffrn_reflns_point_group_measured_fraction_full 0.995
_diffrn_reflns_point_group_measured_fraction_max 0.995
_diffrn_reflns_theta_full 25.000
_diffrn_reflns_theta_max 24.999
_diffrn_reflns_theta_min 2.835
_diffrn_source 'SuperNova (Mo) X-ray Source'
_exptl_absorpt_coefficient_mu 5.060
_exptl_absorpt_correction_T_max 1.00000
_exptl_absorpt_correction_T_min 0.70550
_exptl_absorpt_correction_type multi-scan
_exptl_absorpt_process_details
;
CrysAlisPro, Agilent Technologies,
Version 1.171.36.24 (release 03-12-2012 CrysAlis171 .NET)
(compiled Dec  3 2012,18:21:49)
Empirical absorption correction using spherical harmonics,
 implemented in SCALE3 ABSPACK scaling algorithm.
;
_exptl_crystal_colour reddish
_exptl_crystal_density_diffrn 1.817
_exptl_crystal_description needle
_exptl_crystal_F_000 2646
_exptl_crystal_recrystallization_method 'Slow diffusion toluene/dichloromethane'
_exptl_crystal_size_max 0.296
_exptl_crystal_size_mid 0.189
_exptl_crystal_size_min 0.063
_refine_diff_density_max 3.293
_refine_diff_density_min -0.582
_refine_diff_density_rms 0.161
_refine_ls_abs_structure_details
;
 Flack x determined using 7533 quotients [(I+)-(I-)]/[(I+)+(I-)]
 (Parsons and Flack (2004), Acta Cryst. A60, s61).
;
_refine_ls_abs_structure_Flack 0.010(3)
_refine_ls_extinction_method none
_refine_ls_goodness_of_fit_ref 1.067
_refine_ls_hydrogen_treatment constr
_refine_ls_matrix_type full
_refine_ls_number_parameters 891
_refine_ls_number_reflns 17681
_refine_ls_number_restraints 6
_refine_ls_restrained_S_all 1.067
_refine_ls_R_factor_all 0.0470
_refine_ls_R_factor_gt 0.0429
_refine_ls_shift/su_max 0.001
_refine_ls_shift/su_mean 0.000
_refine_ls_structure_factor_coef Fsqd
_refine_ls_weighting_details 'w=1/[\s^2^(Fo^2^)+(0.0807P)^2^+9.9051P] where P=(Fo^2^+2Fc^2^)/3'
_refine_ls_weighting_scheme calc
_refine_ls_wR_factor_gt 0.1224
_refine_ls_wR_factor_ref 0.1255
_reflns_Friedel_coverage 0.956
_reflns_Friedel_fraction_full 0.992
_reflns_Friedel_fraction_max 0.992
_reflns_number_gt 16496
_reflns_number_total 17681
_reflns_threshold_expression 'I > 2\s(I)'
_cod_data_source_file c5dt01244a1.cif
_cod_data_source_block str1473
_cod_depositor_comments 'Adding full bibliography for 7035335--7035338.cif.'
_cod_original_cell_volume 5045.73(16)
_cod_original_formula_sum 'C30 H30.50 Br5 Cl Mo3 N3 S7'
_cod_database_code 7035336
_shelxl_version_number 2013-4
_chemical_oxdiff_formula 'C26 H44 N3 Br5 S7 Mo3'
_shelx_space_group_comment
;
The symmetry employed for this shelxl refinement is uniquely defined
by the following loop, which should always be used as a source of
symmetry information in preference to the above space-group names.
They are only intended as comments.
;
_reflns_odcompleteness_completeness 99.84
_reflns_odcompleteness_iscentric 1
_reflns_odcompleteness_theta 26.32
_olex2_refinement_description
;
1. Fixed Uiso
 At 1.2 times of:
  All C(H) groups, All C(H,H) groups
 At 1.5 times of:
  All C(H,H,H) groups
2. Restrained distances
 C216-C215
 1.5 with sigma of 0.02
 C215-C216
 1.5 with sigma of 0.02
 C209-C210
 1.5 with sigma of 0.02
 C210-C211
 1.5 with sigma of 0.02
 C211-C212
 1.5 with sigma of 0.02
3. Uiso/Uaniso restraints and constraints
Uanis(C216) = Uanis(C217)
4. Others
 Fixed Sof: C216(0.43) C217(0.57)
5.a Secondary CH2 refined with riding coordinates:
 C109(H10A,H10B), C101(H10C,H10D), C105(H10E,H10F), C113(H11A,H11B), C106(H10G,
 H10H), C102(H10I,H10J), C110(H11C,H11D), C114(H11E,H11F), C107(H10K,H10L),
 C103(H10M,H10N), C111(H11G,H11H), C20(H20A,H20B)
5.b Aromatic/amide H refined with riding coordinates:
 C10(H10), C3(H3), C4'(H4'), C4(H4), C1(H1), C7(H7), C3'(H3'), C1'(H1'),
 C2'(H2'), C7'(H7'), C10'(H10'), C2(H2), C9(H9), C9'(H9'), C8(H8), C8'(H8'),
 C115(H115), C36(H36), C35(H35), C32(H32), C34(H34), C33(H33)
5.c Idealised Me refined as rotating group:
 C108(H10O,H10P,H10Q), C112(H11I,H11J,H11K), C104(H10R,H10S,H10T), C116(H11L,
 H11M,H11N), C30(H30A,H30B,H30C)
;
_olex2_submission_special_instructions 'No special instructions were received'

loop_
_space_group_symop_operation_xyz
'x, y, z'
'-x, y+1/2, -z'

loop_
_atom_site_label
_atom_site_type_symbol
_atom_site_fract_x
_atom_site_fract_y
_atom_site_fract_z
_atom_site_U_iso_or_equiv
_atom_site_adp_type
_atom_site_occupancy
_atom_site_site_symmetry_order
_atom_site_calc_flag
_atom_site_refinement_flags_posn
_atom_site_refinement_flags_occupancy
_atom_site_disorder_assembly
_atom_site_disorder_group
Mo1 Mo -0.08554(9) -0.33294(3) -0.89980(7) 0.0221(2) Uani 1 1 d . . . .
Mo3' Mo -0.02807(9) -0.63173(3) -0.13753(7) 0.0204(2) Uani 1 1 d . . . .
Mo1' Mo 0.16848(9) -0.60993(3) -0.20222(7) 0.0219(2) Uani 1 1 d . . . .
Mo3 Mo -0.30860(9) -0.29456(3) -0.99269(7) 0.0233(2) Uani 1 1 d . . . .
Mo2' Mo -0.06849(10) -0.61767(3) -0.33109(7) 0.0227(2) Uani 1 1 d . . . .
Mo2 Mo -0.29177(9) -0.34734(3) -0.84161(8) 0.0269(2) Uani 1 1 d . . . .
Br3' Br -0.05869(12) -0.70323(4) -0.07147(10) 0.0325(3) Uani 1 1 d . . . .
Br3 Br -0.34062(12) -0.21633(4) -0.98303(10) 0.0325(3) Uani 1 1 d . . . .
Br4' Br -0.11839(12) -0.60923(4) 0.00214(9) 0.0322(3) Uani 1 1 d . . . .
Br1' Br -0.12751(15) -0.67660(4) -0.45813(9) 0.0401(3) Uani 1 1 d . . . .
Br2' Br -0.22796(13) -0.57653(5) -0.47333(9) 0.0389(3) Uani 1 1 d . . . .
Br5' Br -0.03630(14) -0.49962(4) -0.18867(11) 0.0421(3) Uani 1 1 d . . . .
Br4 Br -0.45822(14) -0.28312(5) -1.17123(10) 0.0422(3) Uani 1 1 d . . . .
Br5 Br -0.32152(14) -0.42060(4) -1.09910(12) 0.0448(4) Uani 1 1 d . . . .
Br2 Br -0.40495(13) -0.41312(5) -0.80314(13) 0.0484(4) Uani 1 1 d . . . .
Br1 Br -0.31723(14) -0.32241(5) -0.67789(11) 0.0457(4) Uani 1 1 d . . . .
S1' S 0.0517(3) -0.67141(9) -0.2387(2) 0.0234(6) Uani 1 1 d . . . .
S5' S -0.1702(3) -0.58144(10) -0.2332(2) 0.0261(6) Uani 1 1 d . . . .
S1 S -0.1870(3) -0.28395(9) -0.8303(2) 0.0260(6) Uani 1 1 d . . . .
S7' S 0.1068(3) -0.57396(9) -0.0809(2) 0.0255(6) Uani 1 1 d . . . .
S6' S 0.1958(3) -0.62872(10) -0.0320(2) 0.0258(6) Uani 1 1 d . . . .
S3 S -0.1748(3) -0.39905(10) -0.8918(3) 0.0303(7) Uani 1 1 d . . . .
S4' S -0.2354(3) -0.63995(10) -0.2649(2) 0.0282(7) Uani 1 1 d . . . .
S7 S -0.1952(3) -0.33682(10) -1.0693(2) 0.0281(7) Uani 1 1 d . . . .
S6 S -0.1089(3) -0.28129(9) -1.0288(2) 0.0263(6) Uani 1 1 d . . . .
S3' S 0.0576(3) -0.55672(10) -0.3100(2) 0.0290(7) Uani 1 1 d . . . .
S4 S -0.4849(3) -0.30770(11) -0.9289(3) 0.0338(7) Uani 1 1 d . . . .
S2 S -0.0793(3) -0.37623(11) -0.7578(2) 0.0328(7) Uani 1 1 d . . . .
S5 S -0.4352(3) -0.35476(10) -1.0024(2) 0.0323(7) Uani 1 1 d . . . .
S2' S 0.1211(3) -0.60267(10) -0.3791(2) 0.0306(7) Uani 1 1 d . . . .
N1' N 0.3341(9) -0.6467(3) -0.2012(8) 0.027(2) Uani 1 1 d . . . .
N2' N 0.3328(9) -0.5685(3) -0.1547(8) 0.029(2) Uani 1 1 d . . . .
N2 N 0.0637(9) -0.3672(3) -0.9369(8) 0.027(2) Uani 1 1 d . . . .
C10 C 0.0427(13) -0.3980(4) -1.0018(11) 0.038(3) Uani 1 1 d . . . .
H10 H -0.0402 -0.4046 -1.0366 0.046 Uiso 1 1 calc R . . .
C3 C 0.3331(14) -0.2757(5) -0.7072(10) 0.042(4) Uani 1 1 d . . . .
H3 H 0.4123 -0.2656 -0.6723 0.051 Uiso 1 1 calc R . . .
N1 N 0.0981(9) -0.3051(3) -0.8129(7) 0.024(2) Uani 1 1 d . . . .
C6 C 0.1834(11) -0.3574(4) -0.8888(9) 0.029(3) Uani 1 1 d . . . .
C6' C 0.4481(12) -0.5869(4) -0.1298(9) 0.029(3) Uani 1 1 d . . . .
C4' C 0.5589(11) -0.6528(4) -0.1392(10) 0.032(3) Uani 1 1 d . . . .
H4' H 0.6358 -0.6410 -0.1049 0.039 Uiso 1 1 calc R . . .
C4 C 0.3235(12) -0.3083(5) -0.7684(10) 0.034(3) Uani 1 1 d . . . .
H4 H 0.3952 -0.3208 -0.7746 0.041 Uiso 1 1 calc R . . .
C5' C 0.4484(12) -0.6305(4) -0.1554(9) 0.032(3) Uani 1 1 d . . . .
C1 C 0.1105(13) -0.2736(5) -0.7521(11) 0.038(3) Uani 1 1 d . . . .
H1 H 0.0381 -0.2614 -0.7462 0.046 Uiso 1 1 calc R . . .
C7 C 0.2830(12) -0.3780(4) -0.9040(11) 0.035(3) Uani 1 1 d . . . .
H7 H 0.3656 -0.3707 -0.8700 0.041 Uiso 1 1 calc R . . .
C3' C 0.5554(12) -0.6917(4) -0.1733(10) 0.034(3) Uani 1 1 d . . . .
H3' H 0.6288 -0.7070 -0.1618 0.041 Uiso 1 1 calc R . . .
C5 C 0.2000(10) -0.3225(4) -0.8228(8) 0.023(2) Uani 1 1 d . . . .
C1' C 0.3315(12) -0.6853(4) -0.2359(10) 0.032(3) Uani 1 1 d . . . .
H1' H 0.2533 -0.6968 -0.2678 0.038 Uiso 1 1 calc R . . .
C2' C 0.4361(15) -0.7085(5) -0.2271(11) 0.045(4) Uani 1 1 d . . . .
H2' H 0.4298 -0.7343 -0.2552 0.053 Uiso 1 1 calc R . . .
C7' C 0.5587(13) -0.5643(5) -0.0905(12) 0.045(4) Uani 1 1 d . . . .
H7' H 0.6366 -0.5773 -0.0740 0.054 Uiso 1 1 calc R . . .
C10' C 0.3274(13) -0.5268(5) -0.1417(11) 0.039(3) Uani 1 1 d . . . .
H10' H 0.2488 -0.5142 -0.1596 0.047 Uiso 1 1 calc R . . .
C2 C 0.2287(13) -0.2580(4) -0.6967(11) 0.038(3) Uani 1 1 d . . . .
H2 H 0.2349 -0.2362 -0.6542 0.046 Uiso 1 1 calc R . . .
C9 C 0.1387(14) -0.4202(5) -1.0188(13) 0.049(4) Uani 1 1 d . . . .
H9 H 0.1205 -0.4419 -1.0625 0.058 Uiso 1 1 calc R . . .
C9' C 0.4314(14) -0.5032(5) -0.1042(12) 0.046(4) Uani 1 1 d . . . .
H9' H 0.4242 -0.4750 -0.0968 0.055 Uiso 1 1 calc R . . .
C8 C 0.2581(14) -0.4101(5) -0.9715(13) 0.051(4) Uani 1 1 d . . . .
H8 H 0.3240 -0.4242 -0.9832 0.061 Uiso 1 1 calc R . . .
C8' C 0.5522(15) -0.5225(5) -0.0762(13) 0.053(4) Uani 1 1 d . . . .
H8' H 0.6251 -0.5073 -0.0488 0.064 Uiso 1 1 calc R . . .
N100 N -0.3500(12) -0.6382(4) -0.7766(8) 0.042(3) Uani 1 1 d . . . .
C109 C -0.4365(15) -0.6579(5) -0.7294(10) 0.043(4) Uani 1 1 d . . . .
H10A H -0.4274 -0.6434 -0.6694 0.051 Uiso 1 1 calc R . . .
H10B H -0.4082 -0.6858 -0.7127 0.051 Uiso 1 1 calc R . . .
C101 C -0.2214(16) -0.6330(6) -0.6999(10) 0.051(4) Uani 1 1 d . . . .
H10C H -0.1923 -0.6597 -0.6725 0.061 Uiso 1 1 calc R . . .
H10D H -0.2315 -0.6160 -0.6483 0.061 Uiso 1 1 calc R . . .
C105 C -0.3419(15) -0.6648(5) -0.8610(10) 0.045(4) Uani 1 1 d . . . .
H10E H -0.2970 -0.6497 -0.8971 0.054 Uiso 1 1 calc R . . .
H10F H -0.4266 -0.6699 -0.9040 0.054 Uiso 1 1 calc R . . .
C113 C -0.4027(18) -0.5965(5) -0.8204(11) 0.055(4) Uani 1 1 d . . . .
H11A H -0.3483 -0.5856 -0.8548 0.066 Uiso 1 1 calc R . . .
H11B H -0.4852 -0.6009 -0.8675 0.066 Uiso 1 1 calc R . . .
C106 C -0.2757(16) -0.7061(5) -0.8299(11) 0.046(4) Uani 1 1 d . . . .
H10G H -0.3190 -0.7219 -0.7936 0.055 Uiso 1 1 calc R . . .
H10H H -0.1893 -0.7018 -0.7894 0.055 Uiso 1 1 calc R . . .
C102 C -0.1179(19) -0.6136(6) -0.7365(12) 0.065(5) Uani 1 1 d . . . .
H10I H -0.1083 -0.6296 -0.7898 0.078 Uiso 1 1 calc R . . .
H10J H -0.1417 -0.5859 -0.7591 0.078 Uiso 1 1 calc R . . .
C110 C -0.5775(15) -0.6591(5) -0.7880(10) 0.047(4) Uani 1 1 d . . . .
H11C H -0.6083 -0.6313 -0.8027 0.056 Uiso 1 1 calc R . . .
H11D H -0.5882 -0.6732 -0.8486 0.056 Uiso 1 1 calc R . . .
C114 C -0.415(2) -0.5652(6) -0.7493(14) 0.075(6) Uani 1 1 d . . . .
H11E H -0.3315 -0.5584 -0.7058 0.090 Uiso 1 1 calc R . . .
H11F H -0.4636 -0.5765 -0.7111 0.090 Uiso 1 1 calc R . . .
Cl21 Cl -0.1747(5) -0.50657(16) -0.8612(5) 0.0776(14) Uani 1 1 d . . . .
C107 C -0.2793(15) -0.7297(5) -0.9256(11) 0.048(4) Uani 1 1 d . . . .
H10K H -0.3661 -0.7358 -0.9624 0.058 Uiso 1 1 calc R . . .
H10L H -0.2452 -0.7121 -0.9648 0.058 Uiso 1 1 calc R . . .
C103 C 0.0072(18) -0.6130(8) -0.6525(13) 0.073(6) Uani 1 1 d . . . .
H10M H -0.0062 -0.6011 -0.5956 0.087 Uiso 1 1 calc R . . .
H10N H 0.0376 -0.6408 -0.6369 0.087 Uiso 1 1 calc R . . .
C111 C -0.6552(19) -0.6807(6) -0.7340(12) 0.060(5) Uani 1 1 d . . . .
H11G H -0.6181 -0.7073 -0.7122 0.072 Uiso 1 1 calc R . . .
H11H H -0.6531 -0.6648 -0.6774 0.072 Uiso 1 1 calc R . . .
C108 C -0.2077(19) -0.7675(7) -0.9052(18) 0.081(7) Uani 1 1 d . . . .
H10O H -0.2059 -0.7796 -0.9647 0.121 Uiso 1 1 calc GR . . .
H10P H -0.2466 -0.7862 -0.8724 0.121 Uiso 1 1 calc GR . . .
H10Q H -0.1232 -0.7617 -0.8650 0.121 Uiso 1 1 calc GR . . .
C112 C -0.7899(18) -0.6866(8) -0.7959(13) 0.071(6) Uani 1 1 d . . . .
H11I H -0.7967 -0.6825 -0.8625 0.106 Uiso 1 1 calc GR . . .
H11J H -0.8423 -0.6670 -0.7775 0.106 Uiso 1 1 calc GR . . .
H11K H -0.8167 -0.7138 -0.7872 0.106 Uiso 1 1 calc GR . . .
C104 C 0.103(2) -0.5884(8) -0.6806(17) 0.083(7) Uani 1 1 d . . . .
H10R H 0.1120 -0.5992 -0.7392 0.125 Uiso 1 1 calc GR . . .
H10S H 0.1825 -0.5898 -0.6300 0.125 Uiso 1 1 calc GR . . .
H10T H 0.0759 -0.5603 -0.6906 0.125 Uiso 1 1 calc GR . . .
C115 C -0.478(3) -0.5263(7) -0.8006(19) 0.088(7) Uani 1 1 d . . . .
H115 H -0.4343 -0.5018 -0.7961 0.105 Uiso 1 1 calc R . . .
C116 C -0.603(3) -0.5290(11) -0.853(3) 0.136(13) Uani 1 1 d . . . .
H11L H -0.6168 -0.5529 -0.8940 0.204 Uiso 1 1 calc GR . . .
H11M H -0.6281 -0.5050 -0.8929 0.204 Uiso 1 1 calc GR . . .
H11N H -0.6527 -0.5311 -0.8105 0.204 Uiso 1 1 calc GR . . .
Cl22 Cl 0.0784(7) -0.4874(4) -0.8506(9) 0.180(6) Uani 1 1 d . . . .
C20 C -0.084(3) -0.5042(8) -0.935(2) 0.102(9) Uani 1 1 d . . . .
H20A H -0.1170 -0.4844 -0.9861 0.122 Uiso 1 1 calc R . . .
H20B H -0.0787 -0.5308 -0.9632 0.122 Uiso 1 1 calc R . . .
N200 N -0.2910(14) -0.4295(4) -0.4482(10) 0.053(3) Uani 1 1 d . . . .
C201 C -0.3361(19) -0.4484(8) -0.3724(17) 0.077(6) Uani 1 1 d . . . .
C209 C -0.228(3) -0.3851(8) -0.410(2) 0.098(8) Uani 1 1 d D . . .
C213 C -0.177(3) -0.4552(10) -0.454(3) 0.123(12) Uani 1 1 d . . . .
C205 C -0.394(2) -0.4199(10) -0.531(2) 0.112(11) Uani 1 1 d . . . .
C36 C -0.480(2) -0.7032(9) -0.4856(13) 0.079(7) Uani 1 1 d . . . .
H36 H -0.3983 -0.7089 -0.4842 0.094 Uiso 1 1 calc R . . .
C31 C -0.569(3) -0.7323(7) -0.5061(14) 0.085(8) Uani 1 1 d . . . .
C35 C -0.517(3) -0.6634(9) -0.4661(15) 0.095(9) Uani 1 1 d . . . .
H35 H -0.4597 -0.6418 -0.4574 0.114 Uiso 1 1 calc R . . .
C32 C -0.679(3) -0.7265(10) -0.5008(15) 0.095(9) Uani 1 1 d . . . .
H32 H -0.7364 -0.7480 -0.5119 0.114 Uiso 1 1 calc R . . .
C34 C -0.631(2) -0.6562(9) -0.4600(15) 0.080(6) Uani 1 1 d . . . .
H34 H -0.6522 -0.6302 -0.4438 0.096 Uiso 1 1 calc R . . .
C33 C -0.713(3) -0.6856(11) -0.4769(16) 0.097(9) Uani 1 1 d . . . .
H33 H -0.7936 -0.6806 -0.4738 0.117 Uiso 1 1 calc R . . .
C30 C -0.534(3) -0.7741(10) -0.5361(19) 0.118(11) Uani 1 1 d . . . .
H30A H -0.5748 -0.7779 -0.6042 0.176 Uiso 1 1 calc GR . . .
H30B H -0.5615 -0.7952 -0.5011 0.176 Uiso 1 1 calc GR . . .
H30C H -0.4446 -0.7757 -0.5220 0.176 Uiso 1 1 calc GR . . .
C203 C -0.454(2) -0.5063(8) -0.3227(18) 0.081(6) Uani 1 1 d . . . .
C202 C -0.412(2) -0.4879(8) -0.408(2) 0.099(8) Uani 1 1 d . . . .
C207 C -0.620(3) -0.4121(12) -0.6359(19) 0.124(13) Uani 1 1 d . . . .
C210 C -0.134(4) -0.3858(9) -0.308(3) 0.178(19) Uani 1 1 d D . . .
C211 C -0.073(4) -0.3436(10) -0.280(4) 0.20(3) Uani 1 1 d D . . .
C212 C -0.146(5) -0.3053(12) -0.300(3) 0.22(3) Uani 1 1 d D . . .
C206 C -0.502(3) -0.4046(16) -0.551(3) 0.18(2) Uani 1 1 d . . . .
C214 C -0.098(3) -0.4464(18) -0.500(4) 0.20(2) Uani 1 1 d . . . .
C215 C -0.024(3) -0.4723(11) -0.544(3) 0.124(13) Uani 1 1 d D . . .
C208 C -0.728(4) -0.3989(15) -0.630(3) 0.160(18) Uani 1 1 d . . . .
C216 C -0.113(7) -0.499(2) -0.614(4) 0.15(2) Uani 0.43 1 d D P A 4
C217 C 0.051(8) -0.494(2) -0.539(4) 0.15(2) Uani 0.57 1 d . P A 3
C204 C -0.544(6) -0.5424(10) -0.376(4) 0.23(3) Uani 1 1 d . . . .

loop_
_atom_site_aniso_label
_atom_site_aniso_U_11
_atom_site_aniso_U_22
_atom_site_aniso_U_33
_atom_site_aniso_U_23
_atom_site_aniso_U_13
_atom_site_aniso_U_12
Mo1 0.0176(4) 0.0196(5) 0.0288(5) -0.0011(4) 0.0069(4) -0.0009(4)
Mo3' 0.0193(5) 0.0214(5) 0.0196(5) 0.0011(4) 0.0051(4) 0.0009(4)
Mo1' 0.0216(5) 0.0203(5) 0.0241(5) 0.0006(4) 0.0077(4) -0.0016(4)
Mo3 0.0197(5) 0.0221(5) 0.0276(5) 0.0019(4) 0.0069(4) 0.0006(4)
Mo2' 0.0263(5) 0.0219(5) 0.0188(5) 0.0001(4) 0.0057(4) -0.0022(4)
Mo2 0.0193(5) 0.0274(6) 0.0348(6) 0.0083(5) 0.0096(4) 0.0032(4)
Br3' 0.0356(7) 0.0272(6) 0.0383(7) 0.0084(5) 0.0167(6) 0.0019(5)
Br3 0.0372(7) 0.0238(6) 0.0379(7) 0.0038(5) 0.0140(6) 0.0053(5)
Br4' 0.0299(6) 0.0409(7) 0.0277(6) -0.0020(6) 0.0121(5) 0.0034(6)
Br1' 0.0610(9) 0.0315(7) 0.0250(6) -0.0051(5) 0.0100(6) -0.0100(7)
Br2' 0.0457(8) 0.0387(8) 0.0248(6) 0.0033(6) 0.0007(6) 0.0057(6)
Br5' 0.0480(8) 0.0258(7) 0.0434(8) -0.0036(6) 0.0015(6) 0.0052(6)
Br4 0.0409(7) 0.0468(9) 0.0318(7) 0.0049(6) 0.0015(6) 0.0052(7)
Br5 0.0404(7) 0.0296(7) 0.0595(9) -0.0123(7) 0.0089(7) -0.0096(6)
Br2 0.0318(7) 0.0437(8) 0.0732(11) 0.0245(8) 0.0216(7) 0.0006(6)
Br1 0.0460(8) 0.0580(10) 0.0400(8) 0.0123(7) 0.0234(6) 0.0137(7)
S1' 0.0247(14) 0.0200(14) 0.0263(15) 0.0007(12) 0.0091(12) -0.0026(12)
S5' 0.0264(14) 0.0266(16) 0.0234(14) 0.0015(12) 0.0055(12) 0.0034(13)
S1 0.0237(14) 0.0259(16) 0.0287(15) -0.0008(13) 0.0086(12) 0.0038(12)
S7' 0.0243(14) 0.0240(15) 0.0259(15) -0.0030(12) 0.0046(12) 0.0000(12)
S6' 0.0221(13) 0.0270(15) 0.0259(15) 0.0022(12) 0.0043(11) 0.0033(12)
S3 0.0222(14) 0.0215(15) 0.0451(19) 0.0019(14) 0.0077(13) -0.0008(12)
S4' 0.0236(14) 0.0331(17) 0.0254(15) 0.0009(13) 0.0043(12) -0.0042(13)
S7 0.0241(14) 0.0275(16) 0.0325(16) -0.0072(13) 0.0087(12) -0.0056(13)
S6 0.0276(14) 0.0230(15) 0.0299(15) -0.0014(12) 0.0112(12) -0.0046(12)
S3' 0.0332(16) 0.0232(16) 0.0285(16) 0.0045(13) 0.0069(13) -0.0030(13)
S4 0.0204(14) 0.0383(19) 0.0437(19) 0.0093(15) 0.0117(13) 0.0071(13)
S2 0.0245(14) 0.0330(18) 0.0389(18) 0.0096(15) 0.0071(13) 0.0056(14)
S5 0.0214(14) 0.0315(17) 0.0420(19) 0.0035(14) 0.0071(13) -0.0021(13)
S2' 0.0355(16) 0.0332(18) 0.0262(15) -0.0006(13) 0.0141(13) -0.0054(14)
N1' 0.024(5) 0.025(5) 0.034(6) 0.002(4) 0.014(4) -0.002(4)
N2' 0.024(5) 0.028(6) 0.035(6) -0.001(5) 0.011(4) 0.000(5)
N2 0.024(5) 0.020(5) 0.040(6) -0.002(4) 0.015(4) -0.002(4)
C10 0.034(7) 0.036(8) 0.049(8) -0.016(7) 0.019(6) -0.003(6)
C3 0.040(8) 0.056(10) 0.027(7) 0.001(7) 0.006(6) -0.016(7)
N1 0.021(5) 0.019(5) 0.030(5) -0.004(4) 0.006(4) -0.004(4)
C6 0.022(6) 0.027(7) 0.033(7) 0.006(5) 0.001(5) 0.003(5)
C6' 0.027(6) 0.034(7) 0.028(7) 0.005(5) 0.012(5) -0.010(6)
C4' 0.019(6) 0.044(8) 0.034(7) -0.005(6) 0.009(5) -0.002(6)
C4 0.020(6) 0.044(8) 0.038(7) -0.002(6) 0.009(5) -0.002(6)
C5' 0.031(7) 0.036(7) 0.030(7) 0.007(6) 0.011(5) -0.004(6)
C1 0.028(7) 0.040(8) 0.045(8) -0.001(7) 0.008(6) 0.002(6)
C7 0.029(6) 0.028(7) 0.054(9) -0.010(6) 0.023(6) -0.001(6)
C3' 0.025(6) 0.038(8) 0.042(8) 0.000(6) 0.013(6) 0.008(6)
C5 0.020(5) 0.026(6) 0.024(6) -0.001(5) 0.008(5) -0.006(5)
C1' 0.022(6) 0.035(7) 0.040(7) -0.002(6) 0.014(5) 0.002(6)
C2' 0.057(9) 0.038(8) 0.052(9) -0.011(7) 0.036(8) -0.001(7)
C7' 0.022(7) 0.040(9) 0.065(10) 0.003(7) 0.004(7) 0.002(6)
C10' 0.029(7) 0.039(8) 0.046(8) -0.004(7) 0.007(6) -0.008(6)
C2 0.030(7) 0.029(7) 0.049(8) 0.000(6) 0.003(6) 0.000(6)
C9 0.043(8) 0.043(9) 0.063(10) -0.018(8) 0.021(8) -0.003(7)
C9' 0.045(8) 0.023(7) 0.067(10) -0.001(7) 0.012(7) -0.012(7)
C8 0.033(7) 0.042(9) 0.078(12) -0.022(8) 0.017(8) 0.002(7)
C8' 0.044(9) 0.031(8) 0.067(11) -0.002(8) -0.005(8) -0.025(7)
N100 0.063(8) 0.034(7) 0.018(5) -0.002(5) -0.003(5) -0.001(6)
C109 0.061(9) 0.044(9) 0.023(7) 0.008(6) 0.013(6) 0.006(7)
C101 0.069(10) 0.056(10) 0.026(7) -0.010(7) 0.014(7) -0.011(9)
C105 0.053(9) 0.051(10) 0.030(7) -0.004(7) 0.011(7) -0.006(8)
C113 0.077(12) 0.042(9) 0.033(8) 0.004(7) 0.000(8) -0.011(9)
C106 0.055(9) 0.047(9) 0.039(8) 0.002(7) 0.019(7) -0.003(8)
C102 0.092(14) 0.056(11) 0.037(9) 0.007(8) 0.006(9) -0.027(10)
C110 0.057(9) 0.052(10) 0.027(7) -0.005(7) 0.008(7) -0.011(8)
C114 0.129(19) 0.035(9) 0.058(12) -0.003(8) 0.027(12) 0.015(11)
Cl21 0.084(3) 0.051(3) 0.103(4) 0.011(3) 0.038(3) -0.002(3)
C107 0.047(8) 0.059(11) 0.041(8) -0.015(8) 0.018(7) -0.004(8)
C103 0.061(11) 0.102(17) 0.047(10) -0.006(11) 0.006(8) -0.011(12)
C111 0.084(13) 0.062(12) 0.040(9) 0.014(8) 0.028(9) 0.012(10)
C108 0.059(12) 0.077(15) 0.109(17) -0.049(13) 0.030(11) -0.004(11)
C112 0.070(12) 0.099(16) 0.050(10) -0.010(11) 0.028(9) -0.011(12)
C104 0.063(12) 0.096(17) 0.080(15) -0.016(13) 0.008(11) -0.005(12)
C115 0.104(19) 0.053(13) 0.096(18) 0.012(12) 0.016(14) 0.014(13)
C116 0.12(3) 0.13(3) 0.18(4) 0.06(3) 0.08(3) 0.05(2)
Cl22 0.072(4) 0.230(13) 0.223(12) 0.124(11) 0.026(6) -0.009(6)
C20 0.15(2) 0.058(14) 0.14(2) 0.021(15) 0.10(2) 0.023(15)
N200 0.066(9) 0.044(8) 0.048(8) 0.025(6) 0.019(7) 0.019(7)
C201 0.062(12) 0.089(16) 0.075(14) 0.033(12) 0.015(10) 0.012(12)
C209 0.098(18) 0.070(16) 0.12(2) -0.003(15) 0.022(16) 0.019(14)
C213 0.11(2) 0.10(2) 0.20(4) -0.03(2) 0.10(2) -0.005(17)
C205 0.073(15) 0.11(2) 0.13(2) 0.059(19) 0.002(15) -0.003(16)
C36 0.085(15) 0.11(2) 0.027(9) 0.021(11) -0.001(9) 0.020(15)
C31 0.13(2) 0.061(14) 0.038(11) 0.009(9) -0.017(13) -0.013(16)
C35 0.11(2) 0.11(2) 0.043(11) 0.017(12) -0.017(12) -0.045(17)
C32 0.13(2) 0.11(2) 0.042(12) -0.003(12) 0.017(13) -0.064(19)
C34 0.087(17) 0.090(17) 0.055(13) 0.003(11) 0.012(11) -0.008(14)
C33 0.101(19) 0.15(3) 0.050(13) -0.013(15) 0.031(12) -0.019(19)
C30 0.14(3) 0.13(3) 0.064(15) 0.006(16) 0.019(16) 0.02(2)
C203 0.083(14) 0.077(15) 0.088(16) 0.011(13) 0.035(12) -0.011(12)
C202 0.075(15) 0.084(18) 0.13(2) 0.017(16) 0.018(15) -0.008(14)
C207 0.083(16) 0.22(4) 0.079(16) 0.06(2) 0.039(14) 0.07(2)
C210 0.23(5) 0.07(2) 0.19(4) 0.02(2) 0.00(4) 0.01(3)
C211 0.27(5) 0.08(2) 0.34(7) -0.09(3) 0.23(5) -0.09(3)
C212 0.32(6) 0.12(3) 0.16(4) 0.06(3) -0.03(4) -0.11(4)
C206 0.11(2) 0.29(6) 0.15(3) 0.12(4) 0.08(2) 0.11(3)
C214 0.08(2) 0.29(6) 0.24(5) -0.12(5) 0.08(3) -0.03(3)
C215 0.10(2) 0.12(3) 0.20(4) 0.01(2) 0.11(2) 0.013(18)
C208 0.12(3) 0.21(5) 0.16(3) 0.08(3) 0.07(3) 0.04(3)
C216 0.27(7) 0.14(4) 0.07(3) 0.02(3) 0.07(3) 0.09(5)
C217 0.27(7) 0.14(4) 0.07(3) 0.02(3) 0.07(3) 0.09(5)
C204 0.42(8) 0.052(17) 0.37(7) -0.02(3) 0.33(7) -0.04(3)

loop_
_atom_type_symbol
_atom_type_description
_atom_type_scat_dispersion_real
_atom_type_scat_dispersion_imag
_atom_type_scat_source
C C 0.0033 0.0016 'International Tables Vol C Tables 4.2.6.8 and 6.1.1.4'
H H 0.0000 0.0000 'International Tables Vol C Tables 4.2.6.8 and 6.1.1.4'
Br Br -0.2901 2.4595 'International Tables Vol C Tables 4.2.6.8 and 6.1.1.4'
Cl Cl 0.1484 0.1585 'International Tables Vol C Tables 4.2.6.8 and 6.1.1.4'
Mo Mo -1.6832 0.6857 'International Tables Vol C Tables 4.2.6.8 and 6.1.1.4'
N N 0.0061 0.0033 'International Tables Vol C Tables 4.2.6.8 and 6.1.1.4'
S S 0.1246 0.1234 'International Tables Vol C Tables 4.2.6.8 and 6.1.1.4'

loop_
_geom_angle_atom_site_label_1
_geom_angle_atom_site_label_2
_geom_angle_atom_site_label_3
_geom_angle
Mo3 Mo1 Mo2 60.40(4)
S1 Mo1 Mo3 54.37(8)
S1 Mo1 Mo2 54.33(8)
S1 Mo1 S3 108.79(12)
S1 Mo1 S7 108.71(11)
S1 Mo1 S6 85.29(11)
S1 Mo1 S2 85.19(11)
S3 Mo1 Mo3 96.11(8)
S3 Mo1 Mo2 54.92(8)
S3 Mo1 S6 134.75(12)
S3 Mo1 S2 49.54(12)
S7 Mo1 Mo3 54.80(8)
S7 Mo1 Mo2 96.04(8)
S7 Mo1 S3 85.27(12)
S7 Mo1 S6 49.75(11)
S7 Mo1 S2 134.49(12)
S6 Mo1 Mo3 56.85(7)
S6 Mo1 Mo2 117.12(8)
S6 Mo1 S2 170.48(11)
S2 Mo1 Mo3 116.85(8)
S2 Mo1 Mo2 56.56(8)
N2 Mo1 Mo3 138.6(3)
N2 Mo1 Mo2 139.8(3)
N2 Mo1 S1 161.2(3)
N2 Mo1 S3 85.2(3)
N2 Mo1 S7 84.3(3)
N2 Mo1 S6 93.6(3)
N2 Mo1 S2 95.3(3)
N2 Mo1 N1 73.4(4)
N1 Mo1 Mo3 128.7(3)
N1 Mo1 Mo2 127.4(3)
N1 Mo1 S1 87.9(3)
N1 Mo1 S3 131.3(3)
N1 Mo1 S7 133.3(3)
N1 Mo1 S6 90.7(3)
N1 Mo1 S2 88.9(3)
Mo1' Mo3' Mo2' 59.57(4)
Br3' Mo3' Mo1' 125.19(5)
Br3' Mo3' Mo2' 122.29(5)
Br3' Mo3' Br4' 80.49(5)
Br4' Mo3' Mo1' 137.30(5)
Br4' Mo3' Mo2' 139.85(5)
S1' Mo3' Mo1' 54.51(7)
S1' Mo3' Mo2' 54.31(8)
S1' Mo3' Br3' 81.93(8)
S1' Mo3' Br4' 162.27(9)
S1' Mo3' S5' 108.99(11)
S1' Mo3' S7' 109.11(11)
S1' Mo3' S6' 84.35(10)
S1' Mo3' S4' 85.49(11)
S5' Mo3' Mo1' 94.52(8)
S5' Mo3' Mo2' 55.03(8)
S5' Mo3' Br3' 133.69(9)
S5' Mo3' Br4' 85.06(8)
S5' Mo3' S6' 133.12(11)
S5' Mo3' S4' 49.40(11)
S7' Mo3' Mo1' 55.15(8)
S7' Mo3' Mo2' 95.94(8)
S7' Mo3' Br3' 136.46(9)
S7' Mo3' Br4' 82.49(8)
S7' Mo3' S5' 83.81(11)
S7' Mo3' S6' 49.81(10)
S7' Mo3' S4' 132.91(11)
S6' Mo3' Mo1' 56.26(7)
S6' Mo3' Mo2' 115.65(8)
S6' Mo3' Br3' 91.80(8)
S6' Mo3' Br4' 93.90(8)
S4' Mo3' Mo1' 115.50(8)
S4' Mo3' Mo2' 55.97(7)
S4' Mo3' Br3' 88.78(9)
S4' Mo3' Br4' 96.39(8)
S4' Mo3' S6' 169.64(11)
Mo2' Mo1' Mo3' 60.31(3)
S1' Mo1' Mo3' 53.95(7)
S1' Mo1' Mo2' 54.48(8)
S1' Mo1' S7' 108.26(11)
S1' Mo1' S6' 84.26(11)
S1' Mo1' S3' 109.32(11)
S1' Mo1' S2' 85.73(11)
S7' Mo1' Mo3' 54.85(8)
S7' Mo1' Mo2' 96.27(8)
S7' Mo1' S6' 49.86(10)
S7' Mo1' S3' 85.44(11)
S7' Mo1' S2' 134.87(12)
S6' Mo1' Mo3' 56.65(7)
S6' Mo1' Mo2' 116.78(8)
S3' Mo1' Mo3' 96.20(8)
S3' Mo1' Mo2' 55.24(8)
S3' Mo1' S6' 134.99(11)
S3' Mo1' S2' 49.74(11)
S2' Mo1' Mo3' 116.92(8)
S2' Mo1' Mo2' 56.73(8)
S2' Mo1' S6' 169.99(11)
N1' Mo1' Mo3' 128.3(3)
N1' Mo1' Mo2' 125.8(3)
N1' Mo1' S1' 86.8(3)
N1' Mo1' S7' 134.3(3)
N1' Mo1' S6' 91.3(3)
N1' Mo1' S3' 130.9(3)
N1' Mo1' S2' 87.7(3)
N1' Mo1' N2' 73.5(4)
N2' Mo1' Mo3' 136.7(3)
N2' Mo1' Mo2' 143.3(3)
N2' Mo1' S1' 159.5(3)
N2' Mo1' S7' 82.9(3)
N2' Mo1' S6' 90.6(3)
N2' Mo1' S3' 88.3(3)
N2' Mo1' S2' 98.6(3)
Mo1 Mo3 Mo2 59.88(4)
Br3 Mo3 Mo1 122.98(5)
Br3 Mo3 Mo2 123.21(5)
Br3 Mo3 Br4 81.89(5)
Br4 Mo3 Mo1 138.34(6)
Br4 Mo3 Mo2 137.65(6)
S1 Mo3 Mo1 54.78(8)
S1 Mo3 Mo2 54.22(8)
S1 Mo3 Br3 81.14(9)
S1 Mo3 Br4 163.01(9)
S1 Mo3 S7 109.52(11)
S1 Mo3 S6 85.21(10)
S1 Mo3 S4 85.53(11)
S1 Mo3 S5 108.78(12)
S7 Mo3 Mo1 55.19(8)
S7 Mo3 Mo2 95.93(9)
S7 Mo3 Br3 134.48(9)
S7 Mo3 Br4 83.32(9)
S7 Mo3 S6 49.68(10)
S7 Mo3 S4 133.27(12)
S7 Mo3 S5 83.77(11)
S6 Mo3 Mo1 56.32(8)
S6 Mo3 Mo2 116.06(8)
S6 Mo3 Br3 89.40(8)
S6 Mo3 Br4 95.60(9)
S4 Mo3 Mo1 116.51(9)
S4 Mo3 Mo2 56.68(8)
S4 Mo3 Br3 90.54(9)
S4 Mo3 Br4 93.65(9)
S4 Mo3 S6 170.64(12)
S5 Mo3 Mo1 94.83(9)
S5 Mo3 Mo2 54.95(9)
S5 Mo3 Br3 136.13(9)
S5 Mo3 Br4 83.05(9)
S5 Mo3 S6 133.02(11)
S5 Mo3 S4 49.71(12)
Mo1' Mo2' Mo3' 60.12(3)
Br1' Mo2' Mo3' 121.96(5)
Br1' Mo2' Mo1' 121.96(6)
Br1' Mo2' Br2' 81.92(5)
Br2' Mo2' Mo3' 137.95(6)
Br2' Mo2' Mo1' 139.64(6)
S1' Mo2' Mo3' 53.91(8)
S1' Mo2' Mo1' 54.65(8)
S1' Mo2' Br1' 80.13(8)
S1' Mo2' Br2' 161.96(9)
S1' Mo2' S5' 108.55(11)
S1' Mo2' S4' 85.58(11)
S1' Mo2' S3' 109.67(11)
S1' Mo2' S2' 85.64(11)
S5' Mo2' Mo3' 54.97(8)
S5' Mo2' Mo1' 94.87(8)
S5' Mo2' Br1' 136.49(9)
S5' Mo2' Br2' 83.56(8)
S5' Mo2' S4' 49.56(11)
S5' Mo2' S2' 132.80(11)
S4' Mo2' Mo3' 56.49(7)
S4' Mo2' Mo1' 116.57(8)
S4' Mo2' Br1' 90.53(9)
S4' Mo2' Br2' 92.90(9)
S4' Mo2' S2' 171.09(12)
S3' Mo2' Mo3' 96.19(8)
S3' Mo2' Mo1' 55.42(8)
S3' Mo2' Br1' 135.06(9)
S3' Mo2' Br2' 84.45(9)
S3' Mo2' S5' 83.51(11)
S3' Mo2' S4' 132.89(12)
S3' Mo2' S2' 49.70(11)
S2' Mo2' Mo3' 116.42(8)
S2' Mo2' Mo1' 56.42(8)
S2' Mo2' Br1' 89.48(9)
S2' Mo2' Br2' 95.93(9)
Mo1 Mo2 Mo3 59.72(4)
Br2 Mo2 Mo1 135.49(6)
Br2 Mo2 Mo3 139.62(6)
Br1 Mo2 Mo1 125.07(6)
Br1 Mo2 Mo3 122.39(6)
Br1 Mo2 Br2 81.94(6)
S1 Mo2 Mo1 54.70(8)
S1 Mo2 Mo3 54.17(8)
S1 Mo2 Br2 163.60(10)
S1 Mo2 Br1 81.94(9)
S1 Mo2 S3 109.37(11)
S1 Mo2 S4 85.00(11)
S1 Mo2 S2 85.45(11)
S1 Mo2 S5 108.71(12)
S3 Mo2 Mo1 55.13(8)
S3 Mo2 Mo3 95.75(9)
S3 Mo2 Br2 80.71(9)
S3 Mo2 Br1 136.62(10)
S3 Mo2 S4 132.83(13)
S3 Mo2 S2 49.61(12)
S3 Mo2 S5 83.71(12)
S4 Mo2 Mo1 115.57(9)
S4 Mo2 Mo3 55.91(8)
S4 Mo2 Br2 97.63(9)
S4 Mo2 Br1 88.73(10)
S2 Mo2 Mo1 56.61(8)
S2 Mo2 Mo3 116.20(9)
S2 Mo2 Br2 92.08(9)
S2 Mo2 Br1 91.87(10)
S2 Mo2 S4 170.25(12)
S5 Mo2 Mo1 94.70(8)
S5 Mo2 Mo3 54.93(8)
S5 Mo2 Br2 84.78(9)
S5 Mo2 Br1 133.64(9)
S5 Mo2 S4 49.44(12)
S5 Mo2 S2 132.94(12)
Mo3' S1' Mo1' 71.54(9)
Mo3' S1' Mo2' 71.78(9)
Mo2' S1' Mo1' 70.88(9)
Mo3' S5' Mo2' 70.00(9)
S4' S5' Mo3' 67.46(12)
S4' S5' Mo2' 66.95(13)
Mo3 S1 Mo1 70.85(9)
Mo3 S1 Mo2 71.61(9)
Mo2 S1 Mo1 70.96(9)
Mo3' S7' Mo1' 70.01(9)
S6' S7' Mo3' 67.65(12)
S6' S7' Mo1' 67.12(12)
Mo1' S6' Mo3' 67.09(8)
S7' S6' Mo3' 62.54(11)
S7' S6' Mo1' 63.02(12)
Mo2 S3 Mo1 69.96(9)
S2 S3 Mo1 67.66(13)
S2 S3 Mo2 67.75(13)
Mo2' S4' Mo3' 67.54(8)
S5' S4' Mo3' 63.14(12)
S5' S4' Mo2' 63.49(12)
Mo3 S7 Mo1 70.01(9)
S6 S7 Mo1 67.30(12)
S6 S7 Mo3 68.02(12)
Mo1 S6 Mo3 66.84(8)
S7 S6 Mo1 62.95(12)
S7 S6 Mo3 62.30(12)
Mo2' S3' Mo1' 69.34(9)
S2' S3' Mo1' 66.93(13)
S2' S3' Mo2' 67.32(13)
Mo3 S4 Mo2 67.41(8)
S5 S4 Mo3 63.27(13)
S5 S4 Mo2 62.85(13)
Mo2 S2 Mo1 66.83(9)
S3 S2 Mo1 62.80(13)
S3 S2 Mo2 62.64(12)
Mo3 S5 Mo2 70.13(9)
S4 S5 Mo3 67.02(14)
S4 S5 Mo2 67.71(14)
Mo1' S2' Mo2' 66.85(8)
S3' S2' Mo1' 63.32(12)
S3' S2' Mo2' 62.99(12)
C5' N1' Mo1' 117.0(9)
C5' N1' C1' 117.0(11)
C1' N1' Mo1' 125.8(8)
C6' N2' Mo1' 116.0(8)
C6' N2' C10' 118.5(11)
C10' N2' Mo1' 125.3(8)
C10 N2 Mo1 124.7(9)
C6 N2 Mo1 117.2(8)
C6 N2 C10 118.0(11)
N2 C10 C9 122.9(13)
C2 C3 C4 120.8(13)
C1 N1 Mo1 124.8(8)
C5 N1 Mo1 115.8(8)
C5 N1 C1 119.4(11)
N2 C6 C7 121.6(12)
N2 C6 C5 115.4(11)
C7 C6 C5 123.0(11)
N2' C6' C5' 115.8(11)
N2' C6' C7' 121.1(13)
C7' C6' C5' 122.8(13)
C3' C4' C5' 120.3(12)
C3 C4 C5 118.3(12)
N1' C5' C6' 115.2(12)
N1' C5' C4' 122.2(13)
C4' C5' C6' 122.4(12)
N1 C1 C2 122.6(13)
C6 C7 C8 119.1(13)
C4' C3' C2' 118.3(12)
N1 C5 C6 118.1(10)
N1 C5 C4 121.0(11)
C4 C5 C6 120.9(11)
N1' C1' C2' 124.4(13)
C1' C2' C3' 117.6(14)
C8' C7' C6' 119.9(14)
C9' C10' N2' 123.1(14)
C3 C2 C1 117.9(14)
C8 C9 C10 119.0(15)
C10' C9' C8' 118.5(14)
C9 C8 C7 119.4(14)
C7' C8' C9' 118.9(13)
C109 N100 C101 107.8(11)
C109 N100 C105 109.9(11)
C109 N100 C113 110.5(13)
C101 N100 C105 111.7(12)
C101 N100 C113 110.7(12)
C105 N100 C113 106.2(11)
N100 C109 C110 117.0(11)
N100 C101 C102 115.2(12)
N100 C105 C106 113.9(12)
C114 C113 N100 115.0(13)
C105 C106 C107 106.8(13)
C103 C102 C101 108.6(14)
C111 C110 C109 112.3(13)
C113 C114 C115 111.0(17)
C108 C107 C106 111.9(15)
C104 C103 C102 109.7(17)
C112 C111 C110 112.1(14)
C116 C115 C114 117(3)
Cl21 C20 Cl22 104.1(16)
C201 N200 C209 108.9(17)
C201 N200 C213 106.9(18)
C213 N200 C209 103.1(17)
C205 N200 C201 110.4(17)
C205 N200 C209 104.1(18)
C205 N200 C213 123(2)
N200 C201 C202 112(2)
C210 C209 N200 114(2)
C214 C213 N200 128(4)
C206 C205 N200 139(4)
C31 C36 C35 117(2)
C36 C31 C30 117(3)
C32 C31 C36 123(3)
C32 C31 C30 120(3)
C34 C35 C36 121(2)
C31 C32 C33 119(2)
C33 C34 C35 120(3)
C34 C33 C32 120(3)
C202 C203 C204 101(2)
C201 C202 C203 109(2)
C208 C207 C206 119(4)
C209 C210 C211 111(3)
C212 C211 C210 122(4)
C205 C206 C207 131(5)
C213 C214 C215 132(5)
C214 C215 C216 108(4)
C217 C215 C214 152(5)

loop_
_geom_bond_atom_site_label_1
_geom_bond_atom_site_label_2
_geom_bond_distance
Mo1 Mo3 2.7359(13)
Mo1 Mo2 2.7405(14)
Mo1 S1 2.366(3)
Mo1 S3 2.393(3)
Mo1 S7 2.390(3)
Mo1 S6 2.476(3)
Mo1 S2 2.489(3)
Mo1 N2 2.214(10)
Mo1 N1 2.236(9)
Mo3' Mo1' 2.7478(13)
Mo3' Mo2' 2.7529(14)
Mo3' Br3' 2.5855(16)
Mo3' Br4' 2.6492(15)
Mo3' S1' 2.342(3)
Mo3' S5' 2.399(3)
Mo3' S7' 2.391(3)
Mo3' S6' 2.492(3)
Mo3' S4' 2.484(3)
Mo1' Mo2' 2.7325(14)
Mo1' S1' 2.359(3)
Mo1' S7' 2.399(3)
Mo1' S6' 2.480(3)
Mo1' S3' 2.405(3)
Mo1' S2' 2.476(3)
Mo1' N1' 2.203(10)
Mo1' N2' 2.208(10)
Mo3 Mo2 2.7549(15)
Mo3 Br3 2.5847(16)
Mo3 Br4 2.6381(17)
Mo3 S1 2.354(3)
Mo3 S7 2.379(3)
Mo3 S6 2.491(3)
Mo3 S4 2.471(3)
Mo3 S5 2.397(3)
Mo2' Br1' 2.6044(16)
Mo2' Br2' 2.6343(16)
Mo2' S1' 2.354(3)
Mo2' S5' 2.401(3)
Mo2' S4' 2.469(3)
Mo2' S3' 2.399(3)
Mo2' S2' 2.485(3)
Mo2 Br2 2.6394(18)
Mo2 Br1 2.6226(18)
Mo2 S1 2.355(3)
Mo2 S3 2.387(3)
Mo2 S4 2.493(3)
Mo2 S2 2.488(3)
Mo2 S5 2.398(3)
S5' S4' 2.042(5)
S7' S6' 2.058(4)
S3 S2 2.047(5)
S7 S6 2.048(4)
S3' S2' 2.054(5)
S4 S5 2.047(5)
N1' C5' 1.348(17)
N1' C1' 1.352(17)
N2' C6' 1.364(17)
N2' C10' 1.378(18)
N2 C10 1.348(17)
N2 C6 1.339(16)
C10 C9 1.38(2)
C3 C4 1.37(2)
C3 C2 1.36(2)
N1 C1 1.337(18)
N1 C5 1.321(15)
C6 C7 1.379(18)
C6 C5 1.462(18)
C6' C5' 1.47(2)
C6' C7' 1.40(2)
C4' C5' 1.389(19)
C4' C3' 1.36(2)
C4 C5 1.434(17)
C1 C2 1.408(19)
C7 C8 1.40(2)
C3' C2' 1.43(2)
C1' C2' 1.36(2)
C7' C8' 1.38(2)
C10' C9' 1.36(2)
C9 C8 1.34(2)
C9' C8' 1.43(2)
N100 C109 1.50(2)
N100 C101 1.53(2)
N100 C105 1.532(19)
N100 C113 1.54(2)
C109 C110 1.54(2)
C101 C102 1.56(2)
C105 C106 1.53(2)
C113 C114 1.49(2)
C106 C107 1.58(2)
C102 C103 1.54(2)
C110 C111 1.52(2)
C114 C115 1.53(3)
Cl21 C20 1.70(2)
C107 C108 1.45(3)
C103 C104 1.50(3)
C111 C112 1.50(3)
C115 C116 1.37(4)
Cl22 C20 1.92(3)
N200 C201 1.49(3)
N200 C209 1.63(3)
N200 C213 1.55(3)
N200 C205 1.41(3)
C201 C202 1.54(4)
C209 C210 1.52(3)
C213 C214 1.31(5)
C205 C206 1.26(4)
C36 C31 1.34(4)
C36 C35 1.42(4)
C31 C32 1.27(4)
C31 C30 1.52(4)
C35 C34 1.33(4)
C32 C33 1.46(4)
C34 C33 1.29(4)
C203 C202 1.58(4)
C203 C204 1.59(6)
C207 C206 1.52(5)
C207 C208 1.31(4)
C210 C211 1.53(2)
C211 C212 1.47(3)
C214 C215 1.47(5)
C215 C216 1.48(2)
C215 C217 1.08(7)
